data_4339425
loop_
_publ_author_name
'Ruspic, Christian'
'Harder, Sjoerd'

_publ_section_title
;
 Big ligands for stabilization of small functionalities in calcium
 chemistry.
;
_journal_issue 24
_journal_name_full 'Inorganic chemistry'
_journal_page_first 10426
_journal_page_last 10433
_journal_paper_doi 10.1021/ic701479r
_journal_volume 46
_journal_year 2007
_chemical_formula_sum 'C66 H98 Ca2 Cl2 N4 O2'
_chemical_formula_weight 1130.54
_chemical_name_common (DIPP-nacnac)CaCl.(THF)
_chemical_name_systematic
;
 ?
;
_space_group_IT_number 15
_symmetry_cell_setting monoclinic
_symmetry_space_group_name_Hall '-I 2ya'
_symmetry_space_group_name_H-M 'I 1 2/a 1'
_atom_sites_solution_hydrogens geom
_atom_sites_solution_primary direct
_atom_sites_solution_secondary difmap
_audit_creation_method SHELXL-97
_cell_angle_alpha 90.00
_cell_angle_beta 94.150(3)
_cell_angle_gamma 90.00
_cell_formula_units_Z 8
_cell_length_a 22.4227(13)
_cell_length_b 12.1193(7)
_cell_length_c 49.354(3)
_cell_measurement_temperature 203(2)
_cell_volume 13376.7(14)
_computing_structure_refinement 'SHELXL-97 (Sheldrick, 1997)'
_diffrn_ambient_temperature 203(2)
_diffrn_measured_fraction_theta_full 0.996
_diffrn_measured_fraction_theta_max 0.996
_diffrn_radiation_monochromator graphite
_diffrn_radiation_source 'fine-focus sealed tube'
_diffrn_radiation_type MoK\a
_diffrn_radiation_wavelength 0.71073
_diffrn_reflns_av_R_equivalents 0.0991
_diffrn_reflns_av_sigmaI/netI 0.1084
_diffrn_reflns_limit_h_max 25
_diffrn_reflns_limit_h_min -25
_diffrn_reflns_limit_k_max 13
_diffrn_reflns_limit_k_min -13
_diffrn_reflns_limit_l_max 56
_diffrn_reflns_limit_l_min -56
_diffrn_reflns_number 44663
_diffrn_reflns_theta_full 24.17
_diffrn_reflns_theta_max 24.17
_diffrn_reflns_theta_min 0.83
_exptl_absorpt_coefficient_mu 0.293
_exptl_absorpt_correction_T_max 0.9713
_exptl_absorpt_correction_T_min 0.8918
_exptl_crystal_density_diffrn 1.123
_exptl_crystal_density_method 'not measured'
_exptl_crystal_F_000 4896
_exptl_crystal_size_max 0.40
_exptl_crystal_size_mid 0.40
_exptl_crystal_size_min 0.10
_refine_diff_density_max 0.414
_refine_diff_density_min -0.707
_refine_diff_density_rms 0.076
_refine_ls_extinction_method none
_refine_ls_goodness_of_fit_ref 1.033
_refine_ls_hydrogen_treatment mixed
_refine_ls_matrix_type full
_refine_ls_number_parameters 936
_refine_ls_number_reflns 10655
_refine_ls_number_restraints 0
_refine_ls_restrained_S_all 1.033
_refine_ls_R_factor_all 0.1074
_refine_ls_R_factor_gt 0.0709
_refine_ls_shift/su_max 0.005
_refine_ls_shift/su_mean 0.000
_refine_ls_structure_factor_coef Fsqd
_refine_ls_weighting_details 'calc w=1/[\s^2^(Fo^2^)+(0.1082P)^2^+2.2193P] where P=(Fo^2^+2Fc^2^)/3'
_refine_ls_weighting_scheme calc
_refine_ls_wR_factor_gt 0.1832
_refine_ls_wR_factor_ref 0.2136
_reflns_number_gt 6961
_reflns_number_total 10655
_reflns_threshold_expression >2sigma(I)
_cod_data_source_file ic701479r-file004.cif
_cod_data_source_block hasj73
_cod_original_sg_symbol_H-M I2/a
_cod_database_code 4339425

loop_
_symmetry_equiv_pos_as_xyz
'x, y, z'
'-x+1/2, y, -z'
'x+1/2, y+1/2, z+1/2'
'-x+1, y+1/2, -z+1/2'
'-x, -y, -z'
'x-1/2, -y, z'
'-x+1/2, -y+1/2, -z+1/2'
'x, -y+1/2, z+1/2'

loop_
_atom_site_label
_atom_site_type_symbol
_atom_site_fract_x
_atom_site_fract_y
_atom_site_fract_z
_atom_site_U_iso_or_equiv
_atom_site_adp_type
_atom_site_occupancy
_atom_site_symmetry_multiplicity
_atom_site_calc_flag
_atom_site_refinement_flags
Ca1 Ca 0.37101(3) 0.79789(6) 0.159698(15) 0.0426(2) Uani 1 1 d .
Ca2 Ca 0.37709(3) 0.70880(6) 0.080568(15) 0.0414(2) Uani 1 1 d .
N1 N 0.28210(13) 0.8185(2) 0.18145(6) 0.0436(8) Uani 1 1 d .
N2 N 0.39696(14) 0.6951(3) 0.19935(6) 0.0484(8) Uani 1 1 d .
N3 N 0.43189(13) 0.7778(2) 0.04497(6) 0.0418(7) Uani 1 1 d .
N4 N 0.39410(13) 0.5429(2) 0.05658(6) 0.0419(7) Uani 1 1 d .
O1 O 0.41828(15) 0.9678(3) 0.17657(6) 0.0706(9) Uani 1 1 d .
O2 O 0.27876(12) 0.7475(2) 0.06542(6) 0.0588(7) Uani 1 1 d .
Cl1 Cl 0.34992(6) 0.62105(9) 0.12796(2) 0.0695(4) Uani 1 1 d .
Cl2 Cl 0.39891(7) 0.88601(10) 0.11241(2) 0.0850(5) Uani 1 1 d .
C1 C 0.2327(3) 0.8880(5) 0.22138(11) 0.0650(13) Uani 1 1 d .
C2 C 0.28379(17) 0.8339(3) 0.20815(8) 0.0470(9) Uani 1 1 d .
C3 C 0.33197(19) 0.8016(4) 0.22630(9) 0.0537(11) Uani 1 1 d .
C4 C 0.38036(18) 0.7316(4) 0.22310(8) 0.0526(10) Uani 1 1 d .
C5 C 0.4154(2) 0.6958(5) 0.24923(9) 0.0727(14) Uani 1 1 d .
H5A H 0.4171 0.6159 0.2500 0.109 Uiso 1 1 calc R
H5B H 0.3957 0.7234 0.2647 0.109 Uiso 1 1 calc R
H5C H 0.4556 0.7254 0.2496 0.109 Uiso 1 1 calc R
C6 C 0.22642(17) 0.8363(3) 0.16573(8) 0.0468(9) Uani 1 1 d .
C7 C 0.19055(17) 0.7447(4) 0.15883(8) 0.0503(10) Uani 1 1 d .
C8 C 0.1362(2) 0.7603(4) 0.14371(9) 0.0638(12) Uani 1 1 d .
C9 C 0.1179(2) 0.8638(5) 0.13507(10) 0.0717(14) Uani 1 1 d .
C10 C 0.1541(2) 0.9523(5) 0.14114(10) 0.0720(14) Uani 1 1 d .
C11 C 0.20883(19) 0.9426(4) 0.15642(9) 0.0561(11) Uani 1 1 d .
C12 C 0.2102(2) 0.6294(3) 0.16775(9) 0.0521(10) Uani 1 1 d .
C13 C 0.1829(2) 0.5373(4) 0.14935(10) 0.0756(14) Uani 1 1 d .
H13A H 0.2023 0.4669 0.1543 0.113 Uiso 1 1 calc R
H13B H 0.1889 0.5545 0.1303 0.113 Uiso 1 1 calc R
H13C H 0.1399 0.5317 0.1517 0.113 Uiso 1 1 calc R
C14 C 0.1978(3) 0.6060(5) 0.19704(11) 0.0651(13) Uani 1 1 d .
C15 C 0.2472(2) 1.0430(4) 0.16234(11) 0.0673(13) Uani 1 1 d .
C16 C 0.2734(4) 1.0871(6) 0.13671(15) 0.0918(19) Uani 1 1 d .
C17 C 0.2133(3) 1.1359(5) 0.17570(18) 0.097(2) Uani 1 1 d .
C18 C 0.43991(19) 0.6071(4) 0.19917(9) 0.0568(11) Uani 1 1 d .
C19 C 0.4198(2) 0.4976(4) 0.19800(11) 0.0690(13) Uani 1 1 d .
C20 C 0.4617(3) 0.4140(5) 0.19776(15) 0.097(2) Uani 1 1 d .
C21 C 0.5212(3) 0.4356(5) 0.19781(16) 0.105(2) Uani 1 1 d .
C22 C 0.5409(2) 0.5436(5) 0.19814(13) 0.0886(18) Uani 1 1 d .
C23 C 0.50084(19) 0.6315(4) 0.19862(9) 0.0615(12) Uani 1 1 d .
C24 C 0.3540(2) 0.4679(4) 0.19702(12) 0.0732(15) Uani 1 1 d .
C25 C 0.3362(3) 0.4233(7) 0.22445(16) 0.0919(19) Uani 1 1 d .
C26 C 0.3355(3) 0.3871(4) 0.17432(13) 0.0921(18) Uani 1 1 d .
H26A H 0.3459 0.4172 0.1571 0.138 Uiso 1 1 calc R
H26B H 0.2927 0.3750 0.1738 0.138 Uiso 1 1 calc R
H26C H 0.3562 0.3175 0.1776 0.138 Uiso 1 1 calc R
C27 C 0.5240(2) 0.7481(4) 0.19714(10) 0.0638(12) Uani 1 1 d .
C28 C 0.5443(3) 0.7714(6) 0.16900(12) 0.0775(15) Uani 1 1 d .
C29 C 0.5741(3) 0.7749(7) 0.21875(14) 0.093(2) Uani 1 1 d .
C30 C 0.4592(2) 1.0393(4) 0.16384(11) 0.0802(15) Uani 1 1 d .
H30A H 0.4376 1.0965 0.1531 0.104 Uiso 1 1 calc R
H30B H 0.4841 0.9973 0.1520 0.104 Uiso 1 1 calc R
C31 C 0.4964(3) 1.0893(6) 0.18714(15) 0.119(2) Uani 1 1 d .
H31A H 0.5345 1.0499 0.1903 0.154 Uiso 1 1 calc R
H31B H 0.5047 1.1671 0.1836 0.154 Uiso 1 1 calc R
C32 C 0.4593(3) 1.0776(6) 0.21111(15) 0.124(3) Uani 1 1 d .
H32A H 0.4813 1.0369 0.2258 0.161 Uiso 1 1 calc R
H32B H 0.4487 1.1504 0.2180 0.161 Uiso 1 1 calc R
C33 C 0.4082(3) 1.0202(6) 0.20188(12) 0.115(2) Uani 1 1 d .
H33A H 0.3743 1.0711 0.1994 0.150 Uiso 1 1 calc R
H33B H 0.3986 0.9644 0.2153 0.150 Uiso 1 1 calc R
C34 C 0.46166(18) 0.7977(3) -0.00219(8) 0.0494(10) Uani 1 1 d .
H34A H 0.4346 0.8571 -0.0079 0.074 Uiso 1 1 calc R
H34B H 0.4670 0.7492 -0.0175 0.074 Uiso 1 1 calc R
H34C H 0.5000 0.8285 0.0043 0.074 Uiso 1 1 calc R
C35 C 0.43566(16) 0.7327(3) 0.02053(8) 0.0421(9) Uani 1 1 d .
C36 C 0.41881(17) 0.6240(3) 0.01414(8) 0.0449(9) Uani 1 1 d .
C37 C 0.40647(16) 0.5344(3) 0.03091(8) 0.0426(9) Uani 1 1 d .
C38 C 0.4090(2) 0.4214(3) 0.01739(9) 0.0575(11) Uani 1 1 d .
H38A H 0.4442 0.3819 0.0248 0.086 Uiso 1 1 calc R
H38B H 0.4111 0.4308 -0.0020 0.086 Uiso 1 1 calc R
H38C H 0.3734 0.3797 0.0208 0.086 Uiso 1 1 calc R
C39 C 0.45980(17) 0.8839(3) 0.05035(7) 0.0423(9) Uani 1 1 d .
C40 C 0.42850(17) 0.9825(3) 0.04378(8) 0.0459(9) Uani 1 1 d .
C41 C 0.4553(2) 1.0818(4) 0.05185(9) 0.0541(11) Uani 1 1 d .
C42 C 0.5112(2) 1.0848(4) 0.06537(9) 0.0552(11) Uani 1 1 d .
C43 C 0.5415(2) 0.9886(3) 0.07139(9) 0.0537(11) Uani 1 1 d .
C44 C 0.51651(17) 0.8864(3) 0.06423(8) 0.0458(9) Uani 1 1 d .
C45 C 0.3666(2) 0.9833(3) 0.02920(9) 0.0550(11) Uani 1 1 d .
C46 C 0.3208(2) 1.0230(5) 0.04825(13) 0.0706(14) Uani 1 1 d .
C47 C 0.3638(3) 1.0547(6) 0.00370(13) 0.0761(15) Uani 1 1 d .
C48 C 0.5494(2) 0.7803(3) 0.07221(9) 0.0534(10) Uani 1 1 d .
C49 C 0.5829(3) 0.7327(5) 0.04974(11) 0.0975(19) Uani 1 1 d .
H49A H 0.5555 0.7194 0.0340 0.146 Uiso 1 1 calc R
H49B H 0.6014 0.6636 0.0557 0.146 Uiso 1 1 calc R
H49C H 0.6136 0.7842 0.0450 0.146 Uiso 1 1 calc R
C50 C 0.5927(3) 0.7920(4) 0.09749(10) 0.0839(16) Uani 1 1 d .
H50A H 0.6095 0.7204 0.1024 0.126 Uiso 1 1 calc R
H50B H 0.5713 0.8205 0.1124 0.126 Uiso 1 1 calc R
H50C H 0.6246 0.8425 0.0937 0.126 Uiso 1 1 calc R
C51 C 0.39139(17) 0.4431(3) 0.07227(8) 0.0436(9) Uani 1 1 d .
C52 C 0.44272(18) 0.4098(3) 0.08807(8) 0.0493(10) Uani 1 1 d .
C53 C 0.4392(2) 0.3130(4) 0.10339(10) 0.0600(12) Uani 1 1 d .
C54 C 0.3881(2) 0.2526(4) 0.10328(10) 0.0622(12) Uani 1 1 d .
C55 C 0.3376(2) 0.2889(4) 0.08862(9) 0.0566(11) Uani 1 1 d .
C56 C 0.33784(17) 0.3838(3) 0.07299(8) 0.0465(9) Uani 1 1 d .
C57 C 0.4996(2) 0.4760(4) 0.08942(10) 0.0620(12) Uani 1 1 d .
C58 C 0.5515(3) 0.4138(5) 0.07870(14) 0.0799(16) Uani 1 1 d .
C59 C 0.5167(3) 0.5135(6) 0.11856(16) 0.096(2) Uani 1 1 d .
C60 C 0.2806(2) 0.4211(4) 0.05751(11) 0.0617(12) Uani 1 1 d .
C61 C 0.2349(2) 0.4601(5) 0.07663(14) 0.0763(15) Uani 1 1 d .
C62 C 0.2518(3) 0.3295(6) 0.03910(13) 0.0783(15) Uani 1 1 d .
C63 C 0.2323(2) 0.7870(4) 0.08204(10) 0.0720(13) Uani 1 1 d .
H63A H 0.2450 0.8551 0.0915 0.094 Uiso 1 1 calc R
H63B H 0.2231 0.7314 0.0955 0.094 Uiso 1 1 calc R
C64 C 0.1799(3) 0.8075(7) 0.06297(16) 0.121(3) Uani 1 1 d .
H64A H 0.1456 0.7651 0.0685 0.157 Uiso 1 1 calc R
H64B H 0.1695 0.8860 0.0630 0.157 Uiso 1 1 calc R
C65 C 0.1942(3) 0.7749(8) 0.03635(17) 0.147(3) Uani 1 1 d .
H65A H 0.1664 0.7175 0.0294 0.191 Uiso 1 1 calc R
H65B H 0.1906 0.8382 0.0240 0.191 Uiso 1 1 calc R
C66 C 0.2538(2) 0.7337(5) 0.03768(10) 0.0744(14) Uani 1 1 d .
H66A H 0.2776 0.7747 0.0252 0.097 Uiso 1 1 calc R
H66B H 0.2538 0.6556 0.0326 0.097 Uiso 1 1 calc R
H1A H 0.224(2) 0.867(4) 0.2391(12) 0.089(17) Uiso 1 1 d .
H1B H 0.1983(19) 0.871(3) 0.2128(8) 0.049(13) Uiso 1 1 d .
H1C H 0.235(4) 0.980(9) 0.220(2) 0.24(4) Uiso 1 1 d .
H3 H 0.3268(16) 0.820(3) 0.2436(9) 0.050(11) Uiso 1 1 d .
H8 H 0.109(2) 0.697(4) 0.1401(9) 0.073(14) Uiso 1 1 d .
H9 H 0.077(2) 0.874(4) 0.1254(10) 0.073(13) Uiso 1 1 d .
H10 H 0.147(2) 1.022(4) 0.1350(10) 0.076(15) Uiso 1 1 d .
H12 H 0.2521(18) 0.622(3) 0.1674(7) 0.045(10) Uiso 1 1 d .
H14A H 0.1583(19) 0.613(3) 0.1987(8) 0.044(11) Uiso 1 1 d .
H14B H 0.207(2) 0.531(5) 0.2016(10) 0.080(16) Uiso 1 1 d .
H14C H 0.223(3) 0.656(6) 0.2064(13) 0.12(2) Uiso 1 1 d .
H15 H 0.2803(17) 1.026(3) 0.1752(8) 0.049(11) Uiso 1 1 d .
H16A H 0.302(2) 1.039(4) 0.1317(11) 0.084(18) Uiso 1 1 d .
H16B H 0.305(3) 1.148(6) 0.1434(13) 0.12(2) Uiso 1 1 d .
H16C H 0.239(3) 1.115(5) 0.1268(13) 0.10(2) Uiso 1 1 d .
H17A H 0.245(2) 1.196(5) 0.1864(10) 0.087(16) Uiso 1 1 d .
H17B H 0.190(3) 1.115(5) 0.1920(14) 0.12(2) Uiso 1 1 d .
H17C H 0.182(3) 1.173(6) 0.1609(13) 0.12(2) Uiso 1 1 d .
H20 H 0.449(2) 0.343(5) 0.2004(12) 0.10(2) Uiso 1 1 d .
H21 H 0.550(2) 0.380(4) 0.1967(9) 0.075(14) Uiso 1 1 d .
H22 H 0.583(2) 0.552(4) 0.1971(10) 0.085(16) Uiso 1 1 d .
H24 H 0.3320(19) 0.532(4) 0.1946(9) 0.069(14) Uiso 1 1 d .
H25A H 0.291(3) 0.405(5) 0.2250(12) 0.12(2) Uiso 1 1 d .
H25B H 0.358(2) 0.362(5) 0.2297(11) 0.089(19) Uiso 1 1 d .
H25C H 0.348(3) 0.475(5) 0.2405(14) 0.12(2) Uiso 1 1 d .
H27 H 0.4896(17) 0.798(3) 0.1995(8) 0.049(11) Uiso 1 1 d .
H28A H 0.581(3) 0.726(5) 0.1660(11) 0.103(19) Uiso 1 1 d .
H28B H 0.564(3) 0.843(6) 0.1683(13) 0.12(2) Uiso 1 1 d .
H28C H 0.509(2) 0.758(4) 0.1552(10) 0.074(14) Uiso 1 1 d .
H29A H 0.5914(19) 0.842(4) 0.2184(9) 0.055(13) Uiso 1 1 d .
H29B H 0.613(3) 0.723(5) 0.2160(13) 0.13(2) Uiso 1 1 d .
H29C H 0.551(3) 0.771(5) 0.2364(15) 0.13(2) Uiso 1 1 d .
H36 H 0.4257(16) 0.601(3) -0.0038(9) 0.049(11) Uiso 1 1 d .
H41 H 0.4353(18) 1.146(4) 0.0469(8) 0.057(12) Uiso 1 1 d .
H42 H 0.5287(19) 1.157(4) 0.0706(10) 0.078(14) Uiso 1 1 d .
H43 H 0.5774(19) 0.986(3) 0.0800(8) 0.054(13) Uiso 1 1 d .
H45 H 0.3552(17) 0.908(4) 0.0241(9) 0.064(12) Uiso 1 1 d .
H46A H 0.281(2) 1.020(3) 0.0408(9) 0.061(13) Uiso 1 1 d .
H46B H 0.3188(18) 0.972(4) 0.0653(9) 0.066(13) Uiso 1 1 d .
H46C H 0.329(2) 1.101(5) 0.0541(11) 0.102(18) Uiso 1 1 d .
H47A H 0.323(2) 1.053(4) -0.0033(9) 0.068(14) Uiso 1 1 d .
H47B H 0.372(3) 1.124(5) 0.0085(12) 0.10(2) Uiso 1 1 d .
H47C H 0.391(2) 1.032(4) -0.0083(9) 0.057(14) Uiso 1 1 d .
H48 H 0.5183(16) 0.733(3) 0.0776(7) 0.041(10) Uiso 1 1 d .
H53 H 0.4696(18) 0.290(3) 0.1112(9) 0.052(13) Uiso 1 1 d .
H54 H 0.3880(18) 0.188(4) 0.1155(9) 0.062(12) Uiso 1 1 d .
H55 H 0.3033(17) 0.249(3) 0.0879(8) 0.046(11) Uiso 1 1 d .
H57 H 0.4934(18) 0.541(4) 0.0778(9) 0.065(12) Uiso 1 1 d .
H58A H 0.591(2) 0.460(5) 0.0803(11) 0.096(17) Uiso 1 1 d .
H58B H 0.562(2) 0.340(5) 0.0903(12) 0.101(18) Uiso 1 1 d .
H58C H 0.541(2) 0.415(4) 0.0602(12) 0.081(17) Uiso 1 1 d .
H59A H 0.555(3) 0.554(6) 0.1201(14) 0.13(2) Uiso 1 1 d .
H59B H 0.526(3) 0.452(6) 0.1322(15) 0.14(3) Uiso 1 1 d .
H59C H 0.482(3) 0.566(6) 0.1249(15) 0.15(3) Uiso 1 1 d .
H60 H 0.287(2) 0.473(4) 0.0462(10) 0.077(16) Uiso 1 1 d .
H61A H 0.2262(18) 0.402(4) 0.0893(9) 0.058(13) Uiso 1 1 d .
H61B H 0.251(3) 0.519(5) 0.0878(13) 0.12(2) Uiso 1 1 d .
H61C H 0.196(3) 0.495(5) 0.0668(12) 0.109(19) Uiso 1 1 d .
H62A H 0.277(2) 0.298(5) 0.0266(12) 0.095(19) Uiso 1 1 d .
H62B H 0.220(2) 0.366(4) 0.0304(11) 0.089(18) Uiso 1 1 d .
H62C H 0.2375(19) 0.261(4) 0.0504(10) 0.070(14) Uiso 1 1 d .

loop_
_atom_site_aniso_label
_atom_site_aniso_U_11
_atom_site_aniso_U_22
_atom_site_aniso_U_33
_atom_site_aniso_U_23
_atom_site_aniso_U_13
_atom_site_aniso_U_12
Ca1 0.0528(5) 0.0394(5) 0.0356(4) -0.0005(3) 0.0038(3) -0.0036(3)
Ca2 0.0544(5) 0.0346(4) 0.0354(4) -0.0025(3) 0.0042(3) 0.0010(3)
N1 0.0507(18) 0.0394(18) 0.0411(19) 0.0010(14) 0.0066(15) 0.0009(14)
N2 0.0558(19) 0.050(2) 0.0397(19) 0.0069(15) 0.0033(15) -0.0012(16)
N3 0.0555(18) 0.0328(17) 0.0376(18) -0.0027(14) 0.0061(14) -0.0001(13)
N4 0.0585(19) 0.0289(16) 0.0384(18) -0.0008(14) 0.0047(15) 0.0008(14)
O1 0.096(2) 0.062(2) 0.0526(19) -0.0076(16) 0.0015(17) -0.0278(17)
O2 0.0593(17) 0.0696(19) 0.0472(16) -0.0005(15) 0.0024(14) 0.0090(15)
Cl1 0.1262(10) 0.0427(6) 0.0411(6) -0.0025(5) 0.0157(6) -0.0185(6)
Cl2 0.1640(13) 0.0515(7) 0.0422(6) -0.0076(5) 0.0261(7) -0.0372(8)
C1 0.073(4) 0.072(4) 0.052(3) -0.005(3) 0.018(3) 0.001(3)
C2 0.058(2) 0.043(2) 0.041(2) 0.0022(18) 0.0113(19) -0.0037(18)
C3 0.060(3) 0.064(3) 0.037(2) -0.003(2) 0.007(2) -0.005(2)
C4 0.058(2) 0.063(3) 0.035(2) 0.011(2) -0.0052(19) -0.008(2)
C5 0.074(3) 0.097(4) 0.045(3) 0.010(3) -0.007(2) 0.000(3)
C6 0.051(2) 0.046(2) 0.044(2) 0.0067(18) 0.0097(19) 0.0046(18)
C7 0.049(2) 0.060(3) 0.043(2) 0.006(2) 0.0056(18) -0.002(2)
C8 0.063(3) 0.074(3) 0.054(3) 0.006(2) 0.000(2) 0.000(3)
C9 0.063(3) 0.084(4) 0.066(3) 0.015(3) -0.008(3) 0.004(3)
C10 0.072(3) 0.077(4) 0.067(3) 0.026(3) 0.006(3) 0.018(3)
C11 0.058(3) 0.056(3) 0.055(3) 0.012(2) 0.012(2) 0.008(2)
C12 0.054(3) 0.046(2) 0.056(3) -0.002(2) 0.000(2) -0.0016(19)
C13 0.087(3) 0.068(3) 0.070(3) -0.011(3) -0.009(3) -0.003(3)
C14 0.071(4) 0.061(3) 0.064(3) 0.013(3) 0.008(3) -0.006(3)
C15 0.072(3) 0.053(3) 0.077(3) 0.014(3) 0.008(3) 0.005(2)
C16 0.088(5) 0.087(5) 0.102(5) 0.031(4) 0.025(4) 0.000(4)
C17 0.106(5) 0.059(4) 0.130(6) -0.003(4) 0.034(5) 0.004(3)
C18 0.058(3) 0.065(3) 0.047(2) 0.017(2) -0.001(2) 0.003(2)
C19 0.064(3) 0.056(3) 0.087(4) 0.019(3) 0.003(3) 0.014(2)
C20 0.073(4) 0.067(4) 0.152(6) 0.038(4) 0.010(4) 0.008(3)
C21 0.074(4) 0.075(4) 0.168(7) 0.040(4) 0.017(4) 0.031(3)
C22 0.056(3) 0.097(5) 0.113(5) 0.026(4) 0.006(3) 0.009(3)
C23 0.056(3) 0.069(3) 0.060(3) 0.013(2) 0.002(2) 0.001(2)
C24 0.064(3) 0.049(3) 0.106(4) 0.023(3) 0.001(3) 0.006(2)
C25 0.080(4) 0.089(5) 0.109(6) 0.012(4) 0.017(4) 0.001(4)
C26 0.101(4) 0.066(4) 0.107(5) 0.023(3) -0.011(3) -0.014(3)
C27 0.049(3) 0.078(3) 0.064(3) -0.001(3) 0.003(2) -0.003(2)
C28 0.084(4) 0.081(4) 0.068(4) 0.006(3) 0.007(3) -0.010(3)
C29 0.079(4) 0.120(6) 0.078(4) 0.010(4) -0.012(3) -0.034(4)
C30 0.090(3) 0.071(3) 0.078(4) 0.004(3) 0.000(3) -0.032(3)
C31 0.122(5) 0.102(5) 0.134(6) -0.050(4) 0.025(5) -0.052(4)
C32 0.136(6) 0.133(6) 0.106(5) -0.046(5) 0.022(5) -0.057(5)
C33 0.154(6) 0.117(5) 0.078(4) -0.046(4) 0.033(4) -0.071(5)
C34 0.066(2) 0.048(2) 0.035(2) 0.0019(18) 0.0036(18) -0.0052(19)
C35 0.048(2) 0.037(2) 0.041(2) 0.0016(17) 0.0052(17) 0.0008(16)
C36 0.059(2) 0.038(2) 0.038(2) -0.0036(18) 0.0041(19) -0.0003(18)
C37 0.052(2) 0.036(2) 0.039(2) -0.0094(17) 0.0017(17) 0.0005(17)
C38 0.085(3) 0.040(2) 0.049(2) -0.0076(19) 0.010(2) -0.004(2)
C39 0.057(2) 0.032(2) 0.039(2) -0.0016(16) 0.0107(18) -0.0055(17)
C40 0.061(2) 0.033(2) 0.043(2) -0.0002(17) 0.0032(19) -0.0049(17)
C41 0.072(3) 0.038(2) 0.053(3) 0.000(2) 0.011(2) -0.001(2)
C42 0.073(3) 0.037(2) 0.055(3) -0.004(2) 0.007(2) -0.014(2)
C43 0.063(3) 0.047(3) 0.051(3) -0.003(2) 0.004(2) -0.007(2)
C44 0.056(2) 0.039(2) 0.042(2) -0.0017(17) 0.0082(19) -0.0092(18)
C45 0.071(3) 0.034(2) 0.059(3) 0.003(2) 0.000(2) -0.002(2)
C46 0.063(3) 0.054(3) 0.096(4) 0.005(3) 0.008(3) 0.001(2)
C47 0.087(4) 0.066(4) 0.072(4) 0.016(3) -0.009(3) 0.006(3)
C48 0.056(2) 0.045(2) 0.059(3) -0.002(2) -0.001(2) -0.008(2)
C49 0.116(4) 0.105(5) 0.070(4) -0.006(3) -0.004(3) 0.056(4)
C50 0.118(4) 0.068(3) 0.063(3) 0.005(3) -0.019(3) 0.009(3)
C51 0.057(2) 0.031(2) 0.044(2) -0.0059(17) 0.0061(18) 0.0015(17)
C52 0.062(3) 0.036(2) 0.050(2) 0.0008(18) 0.003(2) 0.0026(18)
C53 0.071(3) 0.051(3) 0.056(3) 0.007(2) -0.005(2) 0.007(2)
C54 0.079(3) 0.045(3) 0.062(3) 0.010(2) 0.002(2) -0.001(2)
C55 0.067(3) 0.049(3) 0.055(3) 0.004(2) 0.009(2) -0.010(2)
C56 0.056(2) 0.038(2) 0.046(2) -0.0003(18) 0.0070(19) -0.0021(18)
C57 0.071(3) 0.036(2) 0.076(3) 0.010(2) -0.017(2) 0.000(2)
C58 0.079(4) 0.079(4) 0.082(4) 0.003(3) 0.004(3) -0.014(3)
C59 0.085(4) 0.083(5) 0.115(6) -0.032(4) -0.022(4) -0.002(4)
C60 0.057(3) 0.054(3) 0.074(3) 0.014(3) 0.006(2) -0.004(2)
C61 0.063(3) 0.062(3) 0.103(5) -0.017(4) 0.006(3) 0.004(3)
C62 0.072(4) 0.091(4) 0.069(4) -0.008(3) -0.007(3) 0.003(3)
C63 0.066(3) 0.081(3) 0.070(3) 0.001(3) 0.012(3) 0.016(2)
C64 0.064(4) 0.171(7) 0.128(6) 0.016(5) 0.005(4) 0.038(4)
C65 0.109(5) 0.197(9) 0.127(7) -0.055(6) -0.051(5) 0.049(5)
C66 0.080(3) 0.086(4) 0.055(3) 0.005(3) -0.005(3) 0.001(3)

loop_
_atom_type_symbol
_atom_type_description
_atom_type_scat_dispersion_real
_atom_type_scat_dispersion_imag
_atom_type_scat_source
C C 0.0033 0.0016 'International Tables Vol C Tables 4.2.6.8 and 6.1.1.4'
H H 0.0000 0.0000 'International Tables Vol C Tables 4.2.6.8 and 6.1.1.4'
N N 0.0061 0.0033 'International Tables Vol C Tables 4.2.6.8 and 6.1.1.4'
O O 0.0106 0.0060 'International Tables Vol C Tables 4.2.6.8 and 6.1.1.4'
Cl Cl 0.1484 0.1585 'International Tables Vol C Tables 4.2.6.8 and 6.1.1.4'
Ca Ca 0.2262 0.3064 'International Tables Vol C Tables 4.2.6.8 and 6.1.1.4'

loop_
_geom_angle_atom_site_label_1
_geom_angle_atom_site_label_2
_geom_angle_atom_site_label_3
_geom_angle
N1 Ca1 N2 80.98(11)
N1 Ca1 O1 96.71(11)
N2 Ca1 O1 95.04(11)
N1 Ca1 Cl1 103.49(8)
N2 Ca1 Cl1 94.90(9)
O1 Ca1 Cl1 158.65(9)
N1 Ca1 Cl2 128.00(9)
N2 Ca1 Cl2 150.93(9)
O1 Ca1 Cl2 80.65(8)
Cl1 Ca1 Cl2 81.49(4)
N1 Ca1 C4 65.16(11)
N2 Ca1 C4 21.12(11)
O1 Ca1 C4 83.27(11)
Cl1 Ca1 C4 111.40(8)
Cl2 Ca1 C4 160.31(8)
N1 Ca1 C2 20.83(10)
N2 Ca1 C2 65.32(11)
O1 Ca1 C2 84.52(10)
Cl1 Ca1 C2 116.82(8)
Cl2 Ca1 C2 141.57(8)
C4 Ca1 C2 46.72(11)
N1 Ca1 Ca2 123.85(8)
N2 Ca1 Ca2 129.36(9)
O1 Ca1 Ca2 120.61(8)
Cl1 Ca1 Ca2 40.67(3)
Cl2 Ca1 Ca2 40.81(3)
C4 Ca1 Ca2 149.60(8)
C2 Ca1 Ca2 144.34(8)
O2 Ca2 N3 102.78(10)
O2 Ca2 N4 101.14(11)
N3 Ca2 N4 79.55(10)
O2 Ca2 Cl1 95.19(8)
N3 Ca2 Cl1 161.94(9)
N4 Ca2 Cl1 98.84(8)
O2 Ca2 Cl2 98.92(8)
N3 Ca2 Cl2 93.99(8)
N4 Ca2 Cl2 159.82(9)
Cl1 Ca2 Cl2 81.36(4)
O2 Ca2 Ca1 99.11(7)
N3 Ca2 Ca1 132.42(8)
N4 Ca2 Ca1 136.12(8)
Cl1 Ca2 Ca1 40.62(3)
Cl2 Ca2 Ca1 40.75(3)
C2 N1 C6 118.4(3)
C2 N1 Ca1 120.3(2)
C6 N1 Ca1 120.2(2)
C4 N2 C18 118.8(3)
C4 N2 Ca1 119.2(3)
C18 N2 Ca1 120.8(2)
C35 N3 C39 118.4(3)
C35 N3 Ca2 126.7(2)
C39 N3 Ca2 114.7(2)
C37 N4 C51 118.1(3)
C37 N4 Ca2 126.6(2)
C51 N4 Ca2 115.3(2)
C33 O1 C30 105.0(4)
C33 O1 Ca1 125.5(3)
C30 O1 Ca1 129.5(3)
C66 O2 C63 109.1(3)
C66 O2 Ca2 124.9(3)
C63 O2 Ca2 126.0(3)
Ca1 Cl1 Ca2 98.71(4)
Ca1 Cl2 Ca2 98.44(4)
N1 C2 C3 123.9(4)
N1 C2 C1 121.5(4)
C3 C2 C1 114.7(4)
N1 C2 Ca1 38.86(18)
C3 C2 Ca1 87.5(2)
C1 C2 Ca1 154.0(3)
C4 C3 C2 131.6(4)
N2 C4 C3 124.8(4)
N2 C4 C5 119.4(4)
C3 C4 C5 115.8(4)
N2 C4 Ca1 39.67(18)
C3 C4 Ca1 87.8(3)
C5 C4 Ca1 152.4(3)
C7 C6 C11 120.1(4)
C7 C6 N1 118.3(3)
C11 C6 N1 121.5(4)
C8 C7 C6 119.2(4)
C8 C7 C12 120.2(4)
C6 C7 C12 120.6(4)
C9 C8 C7 121.2(5)
C10 C9 C8 119.3(5)
C9 C10 C11 122.5(5)
C10 C11 C6 117.7(4)
C10 C11 C15 120.2(4)
C6 C11 C15 122.0(4)
C14 C12 C7 112.2(4)
C14 C12 C13 109.5(4)
C7 C12 C13 113.7(4)
C11 C15 C16 111.7(5)
C11 C15 C17 112.4(4)
C16 C15 C17 109.4(5)
C23 C18 C19 120.7(4)
C23 C18 N2 119.9(4)
C19 C18 N2 119.3(4)
C20 C19 C18 118.5(5)
C20 C19 C24 119.1(5)
C18 C19 C24 122.4(4)
C21 C20 C19 121.8(6)
C20 C21 C22 119.7(6)
C21 C22 C23 121.2(5)
C22 C23 C18 118.0(5)
C22 C23 C27 119.3(4)
C18 C23 C27 122.6(4)
C19 C24 C26 112.9(5)
C19 C24 C25 111.7(5)
C26 C24 C25 110.4(5)
C23 C27 C28 110.2(4)
C23 C27 C29 113.8(5)
C28 C27 C29 110.2(5)
O1 C30 C31 104.2(5)
C32 C31 C30 104.9(5)
C33 C32 C31 106.3(5)
C32 C33 O1 109.2(5)
N3 C35 C36 123.8(3)
N3 C35 C34 120.5(3)
C36 C35 C34 115.7(3)
C35 C36 C37 131.0(4)
N4 C37 C36 124.7(3)
N4 C37 C38 120.5(3)
C36 C37 C38 114.9(3)
C44 C39 C40 120.9(3)
C44 C39 N3 118.3(3)
C40 C39 N3 120.6(3)
C41 C40 C39 118.0(4)
C41 C40 C45 119.5(4)
C39 C40 C45 122.5(3)
C42 C41 C40 121.5(4)
C43 C42 C41 120.1(4)
C42 C43 C44 121.1(4)
C43 C44 C39 118.5(4)
C43 C44 C48 120.4(4)
C39 C44 C48 121.0(3)
C46 C45 C40 110.2(4)
C46 C45 C47 110.0(5)
C40 C45 C47 112.1(4)
C49 C48 C44 113.2(4)
C49 C48 C50 108.4(4)
C44 C48 C50 113.6(4)
C56 C51 C52 120.5(3)
C56 C51 N4 120.9(3)
C52 C51 N4 118.4(3)
C53 C52 C51 117.7(4)
C53 C52 C57 120.3(4)
C51 C52 C57 122.0(4)
C54 C53 C52 122.0(5)
C53 C54 C55 119.5(5)
C54 C55 C56 121.7(4)
C55 C56 C51 118.5(4)
C55 C56 C60 119.5(4)
C51 C56 C60 122.0(4)
C52 C57 C58 113.0(4)
C52 C57 C59 110.7(5)
C58 C57 C59 109.2(5)
C56 C60 C61 111.4(5)
C56 C60 C62 112.6(4)
C61 C60 C62 108.5(4)
O2 C63 C64 105.4(4)
C65 C64 C63 108.6(5)
C66 C65 C64 109.1(6)
C65 C66 O2 107.5(5)

loop_
_geom_bond_atom_site_label_1
_geom_bond_atom_site_label_2
_geom_bond_distance
Ca1 N1 2.345(3)
Ca1 N2 2.357(3)
Ca1 O1 2.435(3)
Ca1 Cl1 2.6765(13)
Ca1 Cl2 2.6815(13)
Ca1 C4 3.223(4)
Ca1 C2 3.226(4)
Ca1 Ca2 4.0637(11)
Ca2 O2 2.324(3)
Ca2 N3 2.368(3)
Ca2 N4 2.378(3)
Ca2 Cl1 2.6793(13)
Ca2 Cl2 2.6852(13)
N1 C2 1.329(5)
N1 C6 1.438(5)
N2 C4 1.330(5)
N2 C18 1.438(5)
N3 C35 1.332(5)
N3 C39 1.447(4)
N4 C37 1.320(5)
N4 C51 1.440(5)
O1 C33 1.434(6)
O1 C30 1.439(5)
O2 C66 1.451(5)
O2 C63 1.452(5)
C1 C2 1.509(6)
C2 C3 1.408(6)
C3 C4 1.395(6)
C4 C5 1.524(6)
C6 C7 1.398(6)
C6 C11 1.414(6)
C7 C8 1.395(6)
C7 C12 1.521(6)
C8 C9 1.378(7)
C9 C10 1.365(7)
C10 C11 1.399(6)
C11 C15 1.507(6)
C12 C14 1.518(7)
C12 C13 1.538(6)
C15 C16 1.529(8)
C15 C17 1.533(8)
C18 C23 1.400(6)
C18 C19 1.402(6)
C19 C20 1.381(7)
C19 C24 1.517(7)
C20 C21 1.360(8)
C21 C22 1.382(8)
C22 C23 1.396(7)
C23 C27 1.509(7)
C24 C26 1.523(8)
C24 C25 1.537(8)
C27 C28 1.519(7)
C27 C29 1.527(7)
C30 C31 1.499(8)
C31 C32 1.502(9)
C32 C33 1.389(8)
C34 C35 1.521(5)
C35 C36 1.400(5)
C36 C37 1.405(5)
C37 C38 1.526(5)
C39 C44 1.400(5)
C39 C40 1.412(5)
C40 C41 1.390(5)
C40 C45 1.517(6)
C41 C42 1.377(6)
C42 C43 1.372(6)
C43 C44 1.394(6)
C44 C48 1.520(6)
C45 C46 1.519(7)
C45 C47 1.525(7)
C48 C49 1.500(7)
C48 C50 1.530(6)
C51 C56 1.402(5)
C51 C52 1.402(5)
C52 C53 1.401(6)
C52 C57 1.504(6)
C53 C54 1.359(7)
C54 C55 1.370(6)
C55 C56 1.386(6)
C56 C60 1.514(6)
C57 C58 1.514(8)
C57 C59 1.531(8)
C60 C61 1.517(7)
C60 C62 1.545(7)
C63 C64 1.473(8)
C64 C65 1.431(10)
C65 C66 1.422(8)
